data_2238880
loop_
_publ_author_name
'Chicha, Hakima'
'Rakib, El Mostapha'
'Abderrafia, Hafid'
'Saadi, Mohamed'
'El Ammari, Lahcen'

_publ_section_title
;
 <i>N</i>-(1-Allyl-1<i>H</i>-indazol-5-yl)-4-methylbenzenesulfonamide
;
_journal_coeditor_code IM2445
_journal_issue 12
_journal_name_full 'Acta Crystallographica Section E'
_journal_page_first o1847
_journal_paper_doi 10.1107/S1600536813032091
_journal_volume 69
_journal_year 2013
_chemical_formula_iupac 'C17 H17 N3 O2 S'
_chemical_formula_moiety 'C17 H17 N3 O2 S'
_chemical_formula_sum 'C17 H17 N3 O2 S'
_chemical_formula_weight 327.40
_chemical_name_systematic
;
<i>N</i>-(1-Allyl-1<i>H</i>-indazol-5-yl)-4-methylbenzenesulfonamide
;
_space_group_IT_number 2
_symmetry_cell_setting triclinic
_symmetry_space_group_name_Hall '-P 1'
_symmetry_space_group_name_H-M 'P -1'
_atom_sites_solution_hydrogens geom
_atom_sites_solution_primary direct
_atom_sites_solution_secondary difmap
_audit_creation_method SHELXL-97
_cell_angle_alpha 80.2110(10)
_cell_angle_beta 78.9840(10)
_cell_angle_gamma 69.7840(10)
_cell_formula_units_Z 4
_cell_length_a 8.8200(4)
_cell_length_b 10.4769(5)
_cell_length_c 19.7407(10)
_cell_measurement_reflns_used 6791
_cell_measurement_temperature 296(2)
_cell_measurement_theta_max 26.37
_cell_measurement_theta_min 2.44
_cell_volume 1669.51(14)
_computing_cell_refinement 'SAINT (Bruker, 2009)'
_computing_data_collection 'APEX2 (Bruker, 2009)'
_computing_data_reduction 'SAINT (Bruker, 2009)'
_computing_molecular_graphics 'ORTEP-3 for Windows (Farrugia, 2012)'
_computing_publication_material 'PLATON (Spek, 2009) and publCIF (Westrip, 2010)'
_computing_structure_refinement 'SHELXL97 (Sheldrick, 2008)'
_computing_structure_solution 'SHELXS97 (Sheldrick, 2008)'
_diffrn_ambient_temperature 296(2)
_diffrn_measured_fraction_theta_full 0.999
_diffrn_measured_fraction_theta_max 0.999
_diffrn_measurement_device_type 'Bruker X8 APEX'
_diffrn_measurement_method '\f and \w scans'
_diffrn_radiation_monochromator graphite
_diffrn_radiation_source 'fine-focus sealed tube'
_diffrn_radiation_type MoK\a
_diffrn_radiation_wavelength 0.71073
_diffrn_reflns_av_R_equivalents 0.0305
_diffrn_reflns_av_sigmaI/netI 0.0235
_diffrn_reflns_limit_h_max 11
_diffrn_reflns_limit_h_min -10
_diffrn_reflns_limit_k_max 13
_diffrn_reflns_limit_k_min -13
_diffrn_reflns_limit_l_max 24
_diffrn_reflns_limit_l_min -24
_diffrn_reflns_number 31703
_diffrn_reflns_theta_full 26.37
_diffrn_reflns_theta_max 26.37
_diffrn_reflns_theta_min 2.44
_exptl_absorpt_coefficient_mu 0.207
_exptl_absorpt_correction_T_max 0.7466
_exptl_absorpt_correction_T_min 0.6934
_exptl_absorpt_correction_type multi-scan
_exptl_absorpt_process_details '(SADABS; Bruker, 2009)'
_exptl_crystal_colour colourless
_exptl_crystal_density_diffrn 1.303
_exptl_crystal_density_method 'not measured'
_exptl_crystal_description Block
_exptl_crystal_F_000 688
_exptl_crystal_size_max 0.42
_exptl_crystal_size_mid 0.35
_exptl_crystal_size_min 0.28
_refine_diff_density_max 0.315
_refine_diff_density_min -0.280
_refine_ls_extinction_method none
_refine_ls_goodness_of_fit_ref 1.024
_refine_ls_hydrogen_treatment constr
_refine_ls_matrix_type full
_refine_ls_number_parameters 415
_refine_ls_number_reflns 6791
_refine_ls_number_restraints 0
_refine_ls_restrained_S_all 1.024
_refine_ls_R_factor_all 0.0553
_refine_ls_R_factor_gt 0.0420
_refine_ls_shift/su_max 0.001
_refine_ls_shift/su_mean 0.000
_refine_ls_structure_factor_coef Fsqd
_refine_ls_weighting_details 'calc w=1/[\s^2^(Fo^2^)+(0.0594P)^2^+0.4278P] where P=(Fo^2^+2Fc^2^)/3'
_refine_ls_weighting_scheme calc
_refine_ls_wR_factor_gt 0.1102
_refine_ls_wR_factor_ref 0.1204
_reflns_number_gt 5368
_reflns_number_total 6791
_reflns_threshold_expression I>2sigma(I)
_cod_data_source_file im2445.cif
_cod_data_source_block I
_cod_original_sg_symbol_Hall '-p 1'
_cod_database_code 2238880

loop_
_symmetry_equiv_pos_as_xyz
'x, y, z'
'-x, -y, -z'

loop_
_atom_site_type_symbol
_atom_site_label
_atom_site_fract_x
_atom_site_fract_y
_atom_site_fract_z
_atom_site_U_iso_or_equiv
_atom_site_adp_type
_atom_site_calc_flag
_atom_site_refinement_flags
_atom_site_occupancy
_atom_site_symmetry_multiplicity
C C1 -0.5331(4) 1.4103(5) 1.1048(2) 0.1376(14) Uani d . 1 1
H H1A -0.4762 1.3460 1.1375 0.165 Uiso calc R 1 1
H H1B -0.5362 1.5009 1.1007 0.165 Uiso calc R 1 1
C C2 -0.6054(3) 1.3750(3) 1.06626(16) 0.0943(8) Uani d . 1 1
H H2 -0.6610 1.4419 1.0341 0.113 Uiso calc R 1 1
C C3 -0.6085(3) 1.2319(3) 1.06826(13) 0.0859(7) Uani d . 1 1
H H3A -0.5292 1.1694 1.0966 0.103 Uiso calc R 1 1
H H3B -0.7156 1.2276 1.0894 0.103 Uiso calc R 1 1
C C4 -0.6237(3) 1.1553(3) 0.90373(15) 0.0899(8) Uani d . 1 1
H H4 -0.6796 1.1473 0.8701 0.108 Uiso calc R 1 1
C C5 -0.4527(3) 1.1281(2) 0.89489(11) 0.0631(5) Uani d . 1 1
C C6 -0.4237(3) 1.1507(2) 0.95842(10) 0.0567(5) Uani d . 1 1
C C7 -0.2677(3) 1.1323(2) 0.97123(10) 0.0626(5) Uani d . 1 1
H H7 -0.2500 1.1460 1.0140 0.075 Uiso calc R 1 1
C C8 -0.1409(3) 1.0934(2) 0.91886(9) 0.0561(5) Uani d . 1 1
H H8 -0.0355 1.0816 0.9260 0.067 Uiso calc R 1 1
C C9 -0.1670(2) 1.07082(18) 0.85424(9) 0.0483(4) Uani d . 1 1
C C10 -0.3201(3) 1.0860(2) 0.84226(10) 0.0623(5) Uani d . 1 1
H H10 -0.3363 1.0688 0.8000 0.075 Uiso calc R 1 1
C C11 0.0714(2) 0.7588(2) 0.81912(10) 0.0537(4) Uani d . 1 1
C C12 -0.0059(3) 0.7344(2) 0.77026(12) 0.0680(6) Uani d . 1 1
H H12 -0.0317 0.7982 0.7317 0.082 Uiso calc R 1 1
C C13 -0.0443(3) 0.6161(3) 0.77871(15) 0.0810(7) Uani d . 1 1
H H13 -0.0977 0.6011 0.7460 0.097 Uiso calc R 1 1
C C14 -0.0053(3) 0.5185(2) 0.83494(16) 0.0806(7) Uani d . 1 1
C C15 0.0682(3) 0.5455(3) 0.88345(15) 0.0874(8) Uani d . 1 1
H H15 0.0935 0.4814 0.9219 0.105 Uiso calc R 1 1
C C16 0.1063(3) 0.6655(2) 0.87706(12) 0.0717(6) Uani d . 1 1
H H16 0.1543 0.6826 0.9111 0.086 Uiso calc R 1 1
C C17 -0.0423(4) 0.3862(3) 0.8436(2) 0.1211(12) Uani d . 1 1
H H17A -0.1549 0.4054 0.8394 0.182 Uiso calc R 1 1
H H17B -0.0214 0.3383 0.8886 0.182 Uiso calc R 1 1
H H17C 0.0258 0.3305 0.8084 0.182 Uiso calc R 1 1
C C18 -0.0239(3) 0.5553(3) 0.40309(16) 0.0876(8) Uani d . 1 1
H H18A -0.1103 0.5665 0.4393 0.105 Uiso calc R 1 1
H H18B 0.0332 0.4688 0.3894 0.105 Uiso calc R 1 1
C C19 0.0165(3) 0.6589(2) 0.37214(12) 0.0632(5) Uani d . 1 1
H H19 0.1036 0.6438 0.3362 0.076 Uiso calc R 1 1
C C20 -0.0659(2) 0.80224(19) 0.38962(10) 0.0522(4) Uani d . 1 1
H H20A -0.1273 0.8559 0.3527 0.063 Uiso calc R 1 1
H H20B -0.1423 0.8019 0.4320 0.063 Uiso calc R 1 1
C C21 0.2282(2) 0.96925(19) 0.36555(9) 0.0511(4) Uani d . 1 1
H H21 0.2911 1.0194 0.3383 0.061 Uiso calc R 1 1
C C22 0.2391(2) 0.91991(17) 0.43648(8) 0.0428(4) Uani d . 1 1
C C23 0.3346(2) 0.92338(17) 0.48490(8) 0.0442(4) Uani d . 1 1
H H23 0.4118 0.9684 0.4729 0.053 Uiso calc R 1 1
C C24 0.3107(2) 0.85819(16) 0.55050(8) 0.0419(4) Uani d . 1 1
C C25 0.1910(2) 0.79282(18) 0.56925(9) 0.0484(4) Uani d . 1 1
H H25 0.1768 0.7507 0.6143 0.058 Uiso calc R 1 1
C C26 0.0952(2) 0.78944(18) 0.52319(9) 0.0488(4) Uani d . 1 1
H H26 0.0158 0.7467 0.5361 0.059 Uiso calc R 1 1
C C27 0.1216(2) 0.85298(16) 0.45583(8) 0.0407(4) Uani d . 1 1
C C28 0.5359(2) 0.58393(18) 0.63513(9) 0.0463(4) Uani d . 1 1
C C29 0.5396(2) 0.5001(2) 0.58778(10) 0.0552(5) Uani d . 1 1
H H29 0.5773 0.5188 0.5411 0.066 Uiso calc R 1 1
C C30 0.4874(3) 0.3886(2) 0.60989(11) 0.0619(5) Uani d . 1 1
H H30 0.4889 0.3330 0.5775 0.074 Uiso calc R 1 1
C C31 0.4327(2) 0.3571(2) 0.67903(11) 0.0590(5) Uani d . 1 1
C C32 0.4335(3) 0.4411(2) 0.72592(11) 0.0726(6) Uani d . 1 1
H H32 0.3994 0.4207 0.7728 0.087 Uiso calc R 1 1
C C33 0.4837(3) 0.5539(2) 0.70484(10) 0.0665(6) Uani d . 1 1
H H33 0.4825 0.6095 0.7371 0.080 Uiso calc R 1 1
C C34 0.3732(3) 0.2362(3) 0.70195(15) 0.0841(7) Uani d . 1 1
H H34A 0.2562 0.2675 0.7115 0.126 Uiso calc R 1 1
H H34B 0.4174 0.1867 0.7432 0.126 Uiso calc R 1 1
H H34C 0.4081 0.1772 0.6658 0.126 Uiso calc R 1 1
N N1 -0.5718(2) 1.18978(19) 0.99908(10) 0.0694(5) Uani d . 1 1
N N2 -0.6939(2) 1.1936(2) 0.96546(12) 0.0855(6) Uani d . 1 1
N N3 -0.03312(19) 1.03964(16) 0.79882(7) 0.0523(4) Uani d . 1 1
H H3N -0.0594 1.0518 0.7611 0.063 Uiso d R 1 1
N N4 0.05029(18) 0.86568(15) 0.39871(7) 0.0470(3) Uani d . 1 1
N N5 0.1175(2) 0.93510(16) 0.34324(7) 0.0521(4) Uani d . 1 1
N N6 0.40966(19) 0.85977(15) 0.60082(7) 0.0487(4) Uani d . 1 1
H H6N 0.3615 0.8700 0.6388 0.058 Uiso d R 1 1
O O1 0.22363(18) 0.91011(16) 0.73713(7) 0.0677(4) Uani d . 1 1
O O2 0.20026(17) 0.91093(16) 0.86333(7) 0.0688(4) Uani d . 1 1
O O3 0.67127(17) 0.72657(15) 0.53792(8) 0.0677(4) Uani d . 1 1
O O4 0.6511(2) 0.76466(16) 0.66010(8) 0.0748(4) Uani d . 1 1
S S1 0.12954(6) 0.90722(5) 0.80483(2) 0.05223(14) Uani d . 1 1
S S2 0.58344(6) 0.73592(5) 0.60662(2) 0.05151(14) Uani d . 1 1

loop_
_atom_site_aniso_label
_atom_site_aniso_U_11
_atom_site_aniso_U_22
_atom_site_aniso_U_33
_atom_site_aniso_U_12
_atom_site_aniso_U_13
_atom_site_aniso_U_23
C1 0.092(2) 0.163(4) 0.149(3) -0.015(2) 0.001(2) -0.071(3)
C2 0.0788(17) 0.105(2) 0.0888(19) -0.0081(15) 0.0001(15) -0.0433(17)
C3 0.0829(16) 0.099(2) 0.0613(14) -0.0196(14) 0.0163(12) -0.0202(13)
C4 0.0640(14) 0.117(2) 0.0809(17) -0.0096(14) -0.0194(13) -0.0214(16)
C5 0.0589(12) 0.0669(13) 0.0564(12) -0.0073(10) -0.0145(9) -0.0089(10)
C6 0.0649(12) 0.0509(11) 0.0464(10) -0.0117(9) -0.0036(9) -0.0046(8)
C7 0.0738(13) 0.0749(14) 0.0397(10) -0.0214(11) -0.0072(9) -0.0148(9)
C8 0.0629(11) 0.0668(12) 0.0418(10) -0.0212(10) -0.0109(8) -0.0104(9)
C9 0.0598(11) 0.0455(10) 0.0361(9) -0.0112(8) -0.0090(8) -0.0054(7)
C10 0.0628(12) 0.0757(14) 0.0446(10) -0.0091(10) -0.0179(9) -0.0141(9)
C11 0.0500(10) 0.0561(11) 0.0461(10) -0.0064(8) -0.0039(8) -0.0082(8)
C12 0.0773(14) 0.0674(14) 0.0587(12) -0.0190(11) -0.0152(11) -0.0090(10)
C13 0.0810(16) 0.0753(16) 0.0906(18) -0.0244(13) -0.0089(14) -0.0253(14)
C14 0.0586(13) 0.0602(14) 0.109(2) -0.0098(11) 0.0117(13) -0.0202(14)
C15 0.0765(16) 0.0666(15) 0.0922(19) -0.0075(13) -0.0019(14) 0.0186(13)
C16 0.0676(13) 0.0738(15) 0.0627(13) -0.0123(11) -0.0157(11) 0.0060(11)
C17 0.096(2) 0.0656(17) 0.186(4) -0.0242(15) 0.022(2) -0.0225(19)
C18 0.0931(18) 0.0565(14) 0.113(2) -0.0224(13) -0.0220(16) -0.0035(13)
C19 0.0685(13) 0.0618(13) 0.0663(13) -0.0244(10) -0.0145(10) -0.0131(10)
C20 0.0522(10) 0.0506(10) 0.0589(11) -0.0191(8) -0.0206(9) -0.0003(8)
C21 0.0652(11) 0.0579(11) 0.0378(9) -0.0308(9) -0.0112(8) 0.0015(8)
C22 0.0522(9) 0.0408(9) 0.0368(8) -0.0165(7) -0.0081(7) -0.0034(7)
C23 0.0528(10) 0.0440(9) 0.0401(9) -0.0199(8) -0.0102(7) -0.0032(7)
C24 0.0502(9) 0.0379(8) 0.0354(8) -0.0087(7) -0.0091(7) -0.0069(6)
C25 0.0555(10) 0.0491(10) 0.0356(9) -0.0142(8) -0.0053(7) 0.0016(7)
C26 0.0500(10) 0.0489(10) 0.0469(10) -0.0193(8) -0.0063(8) 0.0025(8)
C27 0.0449(9) 0.0374(8) 0.0393(8) -0.0107(7) -0.0093(7) -0.0050(7)
C28 0.0499(10) 0.0464(9) 0.0412(9) -0.0119(8) -0.0129(7) -0.0018(7)
C29 0.0680(12) 0.0533(11) 0.0410(9) -0.0129(9) -0.0123(9) -0.0054(8)
C30 0.0750(13) 0.0516(11) 0.0620(12) -0.0168(10) -0.0230(10) -0.0072(9)
C31 0.0508(11) 0.0517(11) 0.0723(13) -0.0131(9) -0.0212(10) 0.0055(10)
C32 0.0875(16) 0.0749(15) 0.0500(12) -0.0296(13) 0.0003(11) 0.0029(10)
C33 0.0954(16) 0.0643(13) 0.0425(10) -0.0284(12) -0.0078(10) -0.0098(9)
C34 0.0725(15) 0.0758(16) 0.109(2) -0.0343(13) -0.0311(14) 0.0193(14)
N1 0.0679(11) 0.0688(12) 0.0599(11) -0.0126(9) 0.0029(9) -0.0103(9)
N2 0.0631(12) 0.0942(16) 0.0848(15) -0.0095(11) -0.0043(11) -0.0130(12)
N3 0.0643(9) 0.0581(9) 0.0312(7) -0.0139(8) -0.0103(7) -0.0054(6)
N4 0.0537(8) 0.0483(8) 0.0432(8) -0.0204(7) -0.0141(6) 0.0000(6)
N5 0.0657(10) 0.0584(9) 0.0375(8) -0.0261(8) -0.0145(7) 0.0008(7)
N6 0.0615(9) 0.0488(8) 0.0349(7) -0.0134(7) -0.0111(6) -0.0074(6)
O1 0.0662(9) 0.0856(10) 0.0476(8) -0.0247(8) 0.0051(6) -0.0126(7)
O2 0.0656(9) 0.0885(11) 0.0535(8) -0.0167(8) -0.0229(7) -0.0129(7)
O3 0.0603(8) 0.0687(9) 0.0640(9) -0.0187(7) 0.0032(7) 0.0018(7)
O4 0.0865(11) 0.0710(10) 0.0846(11) -0.0340(8) -0.0475(9) 0.0018(8)
S1 0.0529(3) 0.0649(3) 0.0371(2) -0.0147(2) -0.00791(19) -0.0086(2)
S2 0.0554(3) 0.0524(3) 0.0496(3) -0.0189(2) -0.0165(2) -0.0002(2)

loop_
_atom_type_symbol
_atom_type_description
_atom_type_scat_dispersion_real
_atom_type_scat_dispersion_imag
_atom_type_scat_source
C C 0.0033 0.0016 'International Tables Vol C Tables 4.2.6.8 and 6.1.1.4'
H H 0.0000 0.0000 'International Tables Vol C Tables 4.2.6.8 and 6.1.1.4'
N N 0.0061 0.0033 'International Tables Vol C Tables 4.2.6.8 and 6.1.1.4'
O O 0.0106 0.0060 'International Tables Vol C Tables 4.2.6.8 and 6.1.1.4'
S S 0.1246 0.1234 'International Tables Vol C Tables 4.2.6.8 and 6.1.1.4'

loop_
_geom_angle_atom_site_label_1
_geom_angle_atom_site_label_2
_geom_angle_atom_site_label_3
_geom_angle
C2 C1 H1A 120.0
C2 C1 H1B 120.0
H1A C1 H1B 120.0
C1 C2 C3 124.6(4)
C1 C2 H2 117.7
C3 C2 H2 117.7
N1 C3 C2 111.3(2)
N1 C3 H3A 109.4
C2 C3 H3A 109.4
N1 C3 H3B 109.4
C2 C3 H3B 109.4
H3A C3 H3B 108.0
N2 C4 C5 111.7(2)
N2 C4 H4 124.2
C5 C4 H4 124.2
C6 C5 C10 119.11(19)
C6 C5 C4 104.1(2)
C10 C5 C4 136.8(2)
N1 C6 C7 131.43(19)
N1 C6 C5 106.56(19)
C7 C6 C5 122.02(18)
C8 C7 C6 117.81(18)
C8 C7 H7 121.1
C6 C7 H7 121.1
C7 C8 C9 121.28(19)
C7 C8 H8 119.4
C9 C8 H8 119.4
C10 C9 C8 120.84(17)
C10 C9 N3 119.27(16)
C8 C9 N3 119.79(17)
C9 C10 C5 118.93(18)
C9 C10 H10 120.5
C5 C10 H10 120.5
C16 C11 C12 120.0(2)
C16 C11 S1 120.87(17)
C12 C11 S1 119.12(16)
C13 C12 C11 119.9(2)
C13 C12 H12 120.0
C11 C12 H12 120.0
C12 C13 C14 121.3(3)
C12 C13 H13 119.4
C14 C13 H13 119.4
C15 C14 C13 118.1(2)
C15 C14 C17 120.2(3)
C13 C14 C17 121.7(3)
C14 C15 C16 122.1(2)
C14 C15 H15 119.0
C16 C15 H15 119.0
C11 C16 C15 118.6(2)
C11 C16 H16 120.7
C15 C16 H16 120.7
C14 C17 H17A 109.5
C14 C17 H17B 109.5
H17A C17 H17B 109.5
C14 C17 H17C 109.5
H17A C17 H17C 109.5
H17B C17 H17C 109.5
C19 C18 H18A 120.0
C19 C18 H18B 120.0
H18A C18 H18B 120.0
C18 C19 C20 124.7(2)
C18 C19 H19 117.6
C20 C19 H19 117.6
N4 C20 C19 111.89(16)
N4 C20 H20A 109.2
C19 C20 H20A 109.2
N4 C20 H20B 109.2
C19 C20 H20B 109.2
H20A C20 H20B 107.9
N5 C21 C22 111.35(15)
N5 C21 H21 124.3
C22 C21 H21 124.3
C23 C22 C27 120.20(15)
C23 C22 C21 135.59(16)
C27 C22 C21 104.21(15)
C24 C23 C22 117.89(15)
C24 C23 H23 121.1
C22 C23 H23 121.1
C23 C24 C25 121.15(15)
C23 C24 N6 118.47(15)
C25 C24 N6 120.37(14)
C26 C25 C24 122.00(16)
C26 C25 H25 119.0
C24 C25 H25 119.0
C25 C26 C27 117.11(16)
C25 C26 H26 121.4
C27 C26 H26 121.4
N4 C27 C26 131.53(16)
N4 C27 C22 106.84(14)
C26 C27 C22 121.63(15)
C29 C28 C33 120.04(18)
C29 C28 S2 120.13(14)
C33 C28 S2 119.67(14)
C30 C29 C28 119.62(18)
C30 C29 H29 120.2
C28 C29 H29 120.2
C29 C30 C31 121.56(19)
C29 C30 H30 119.2
C31 C30 H30 119.2
C30 C31 C32 117.79(19)
C30 C31 C34 120.7(2)
C32 C31 C34 121.5(2)
C33 C32 C31 121.6(2)
C33 C32 H32 119.2
C31 C32 H32 119.2
C32 C33 C28 119.35(19)
C32 C33 H33 120.3
C28 C33 H33 120.3
C31 C34 H34A 109.5
C31 C34 H34B 109.5
H34A C34 H34B 109.5
C31 C34 H34C 109.5
H34A C34 H34C 109.5
H34B C34 H34C 109.5
N2 N1 C6 111.58(18)
N2 N1 C3 120.2(2)
C6 N1 C3 128.1(2)
C4 N2 N1 106.1(2)
C9 N3 S1 123.01(12)
C9 N3 H3N 114.5
S1 N3 H3N 110.5
C27 N4 N5 111.13(13)
C27 N4 C20 128.27(15)
N5 N4 C20 120.10(14)
C21 N5 N4 106.45(14)
C24 N6 S2 118.67(11)
C24 N6 H6N 114.2
S2 N6 H6N 108.4
O2 S1 O1 118.84(9)
O2 S1 N3 109.12(8)
O1 S1 N3 104.33(8)
O2 S1 C11 108.08(9)
O1 S1 C11 107.75(9)
N3 S1 C11 108.31(9)
O4 S2 O3 120.18(10)
O4 S2 N6 105.67(9)
O3 S2 N6 106.80(8)
O4 S2 C28 108.23(9)
O3 S2 C28 108.43(9)
N6 S2 C28 106.79(8)

loop_
_geom_bond_atom_site_label_1
_geom_bond_atom_site_label_2
_geom_bond_distance
C1 C2 1.252(4)
C1 H1A 0.9300
C1 H1B 0.9300
C2 C3 1.502(4)
C2 H2 0.9300
C3 N1 1.450(3)
C3 H3A 0.9700
C3 H3B 0.9700
C4 N2 1.317(3)
C4 C5 1.417(3)
C4 H4 0.9300
C5 C6 1.400(3)
C5 C10 1.406(3)
C6 N1 1.364(3)
C6 C7 1.388(3)
C7 C8 1.368(3)
C7 H7 0.9300
C8 C9 1.410(2)
C8 H8 0.9300
C9 C10 1.365(3)
C9 N3 1.435(2)
C10 H10 0.9300
C11 C16 1.380(3)
C11 C12 1.384(3)
C11 S1 1.762(2)
C12 C13 1.370(3)
C12 H12 0.9300
C13 C14 1.383(4)
C13 H13 0.9300
C14 C15 1.369(4)
C14 C17 1.506(4)
C15 C16 1.390(4)
C15 H15 0.9300
C16 H16 0.9300
C17 H17A 0.9600
C17 H17B 0.9600
C17 H17C 0.9600
C18 C19 1.280(3)
C18 H18A 0.9300
C18 H18B 0.9300
C19 C20 1.493(3)
C19 H19 0.9300
C20 N4 1.451(2)
C20 H20A 0.9700
C20 H20B 0.9700
C21 N5 1.317(2)
C21 C22 1.417(2)
C21 H21 0.9300
C22 C23 1.402(2)
C22 C27 1.404(2)
C23 C24 1.372(2)
C23 H23 0.9300
C24 C25 1.409(2)
C24 N6 1.448(2)
C25 C26 1.367(2)
C25 H25 0.9300
C26 C27 1.398(2)
C26 H26 0.9300
C27 N4 1.359(2)
C28 C29 1.376(3)
C28 C33 1.384(3)
C28 S2 1.7592(18)
C29 C30 1.375(3)
C29 H29 0.9300
C30 C31 1.382(3)
C30 H30 0.9300
C31 C32 1.383(3)
C31 C34 1.503(3)
C32 C33 1.375(3)
C32 H32 0.9300
C33 H33 0.9300
C34 H34A 0.9600
C34 H34B 0.9600
C34 H34C 0.9600
N1 N2 1.355(3)
N3 S1 1.6219(16)
N3 H3N 0.7979
N4 N5 1.363(2)
N6 S2 1.6396(16)
N6 H6N 0.7925
O1 S1 1.4337(14)
O2 S1 1.4253(14)
O3 S2 1.4283(15)
O4 S2 1.4260(14)

loop_
_geom_hbond_atom_site_label_D
_geom_hbond_atom_site_label_H
_geom_hbond_atom_site_label_A
_geom_hbond_site_symmetry_A
_geom_hbond_distance_DH
_geom_hbond_distance_HA
_geom_hbond_distance_DA
_geom_hbond_angle_DHA
N6 H6N O1 . 0.79 2.11 2.900(2) 176.2
N3 H3N N5 2_576 0.80 2.19 2.983(2) 174.6
C21 H21 O4 2_676 0.93 2.49 3.245(2) 138.1
C7 H7 O2 2_577 0.93 2.48 3.358(2) 157.7

loop_
_geom_torsion_atom_site_label_1
_geom_torsion_atom_site_label_2
_geom_torsion_atom_site_label_3
_geom_torsion_atom_site_label_4
_geom_torsion
C1 C2 C3 N1 -132.5(3)
N2 C4 C5 C6 1.2(3)
N2 C4 C5 C10 -179.8(3)
C10 C5 C6 N1 -179.90(19)
C4 C5 C6 N1 -0.6(2)
C10 C5 C6 C7 -0.3(3)
C4 C5 C6 C7 178.9(2)
N1 C6 C7 C8 -179.2(2)
C5 C6 C7 C8 1.3(3)
C6 C7 C8 C9 -0.8(3)
C7 C8 C9 C10 -0.6(3)
C7 C8 C9 N3 175.55(18)
C8 C9 C10 C5 1.6(3)
N3 C9 C10 C5 -174.58(18)
C6 C5 C10 C9 -1.1(3)
C4 C5 C10 C9 179.9(3)
C16 C11 C12 C13 -1.5(3)
S1 C11 C12 C13 176.62(18)
C11 C12 C13 C14 -0.9(4)
C12 C13 C14 C15 2.2(4)
C12 C13 C14 C17 -178.1(2)
C13 C14 C15 C16 -1.0(4)
C17 C14 C15 C16 179.2(2)
C12 C11 C16 C15 2.6(3)
S1 C11 C16 C15 -175.51(17)
C14 C15 C16 C11 -1.3(4)
C18 C19 C20 N4 129.8(2)
N5 C21 C22 C23 178.45(19)
N5 C21 C22 C27 -0.7(2)
C27 C22 C23 C24 0.9(2)
C21 C22 C23 C24 -178.2(2)
C22 C23 C24 C25 -1.6(3)
C22 C23 C24 N6 179.38(14)
C23 C24 C25 C26 0.9(3)
N6 C24 C25 C26 179.90(16)
C24 C25 C26 C27 0.5(3)
C25 C26 C27 N4 178.88(17)
C25 C26 C27 C22 -1.3(3)
C23 C22 C27 N4 -179.55(15)
C21 C22 C27 N4 -0.22(19)
C23 C22 C27 C26 0.6(3)
C21 C22 C27 C26 179.88(16)
C33 C28 C29 C30 1.6(3)
S2 C28 C29 C30 -173.83(15)
C28 C29 C30 C31 -0.8(3)
C29 C30 C31 C32 -0.6(3)
C29 C30 C31 C34 178.9(2)
C30 C31 C32 C33 1.3(3)
C34 C31 C32 C33 -178.2(2)
C31 C32 C33 C28 -0.5(4)
C29 C28 C33 C32 -1.0(3)
S2 C28 C33 C32 174.52(18)
C7 C6 N1 N2 -179.6(2)
C5 C6 N1 N2 0.0(2)
C7 C6 N1 C3 4.1(4)
C5 C6 N1 C3 -176.4(2)
C2 C3 N1 N2 -100.4(3)
C2 C3 N1 C6 75.7(3)
C5 C4 N2 N1 -1.2(3)
C6 N1 N2 C4 0.8(3)
C3 N1 N2 C4 177.5(2)
C10 C9 N3 S1 -124.00(18)
C8 C9 N3 S1 59.8(2)
C26 C27 N4 N5 -179.05(18)
C22 C27 N4 N5 1.07(19)
C26 C27 N4 C20 -7.3(3)
C22 C27 N4 C20 172.87(17)
C19 C20 N4 C27 -81.8(2)
C19 C20 N4 N5 89.4(2)
C22 C21 N5 N4 1.4(2)
C27 N4 N5 C21 -1.5(2)
C20 N4 N5 C21 -174.08(16)
C23 C24 N6 S2 -90.15(17)
C25 C24 N6 S2 90.84(18)
C9 N3 S1 O2 -56.27(17)
C9 N3 S1 O1 175.74(14)
C9 N3 S1 C11 61.16(16)
C16 C11 S1 O2 -4.08(19)
C12 C11 S1 O2 177.84(16)
C16 C11 S1 O1 125.51(17)
C12 C11 S1 O1 -52.57(18)
C16 C11 S1 N3 -122.18(17)
C12 C11 S1 N3 59.74(18)
C24 N6 S2 O4 -179.54(13)
C24 N6 S2 O3 51.40(15)
C24 N6 S2 C28 -64.46(14)
C29 C28 S2 O4 -150.75(16)
C33 C28 S2 O4 33.78(19)
C29 C28 S2 O3 -18.86(18)
C33 C28 S2 O3 165.67(17)
C29 C28 S2 N6 95.90(16)
C33 C28 S2 N6 -79.58(17)
